data_4079780
loop_
_publ_author_name
'Lyaskovskyy, Volodymyr'
'van Dijk-Moes, Relinde J. A.'
'Burck, Sebastian'
'Dzik, Wojciech I.'
'Lutz, Martin'
'Ehlers, Andreas W.'
'Slootweg, J. Chris'
'de Bruin, Bas'
'Lammertsma, Koop'

_publ_section_title
;
 Dibenzo[b,f]phosphepines: Novel Phosphane--Olefin Ligands for Transition
 Metals
;
_journal_issue 2
_journal_name_full Organometallics
_journal_page_first 363
_journal_paper_doi 10.1021/om301012z
_journal_volume 32
_journal_year 2013
_chemical_formula_moiety 'C68 H86 Na4 O7 P2'
_chemical_formula_sum 'C68 H86 Na4 O7 P2'
_chemical_formula_weight 1169.27
_chemical_name_systematic
; 
 ? 
;
_space_group_IT_number 15
_symmetry_cell_setting monoclinic
_symmetry_space_group_name_Hall '-C 2yc'
_symmetry_space_group_name_H-M 'C 1 2/c 1'
_atom_sites_solution_hydrogens difmap
_atom_sites_solution_primary direct
_atom_sites_solution_secondary difmap
_audit_creation_method SHELXL-97
_cell_angle_alpha 90.00
_cell_angle_beta 92.312(4)
_cell_angle_gamma 90.00
_cell_formula_units_Z 4
_cell_length_a 30.616(2)
_cell_length_b 10.2843(5)
_cell_length_c 21.7045(13)
_cell_measurement_reflns_used 32567
_cell_measurement_temperature 150(2)
_cell_measurement_theta_max 27.50
_cell_measurement_theta_min 1.66
_cell_volume 6828.4(7)
_computing_cell_refinement Peakref
_computing_data_collection 'Nonius COLLECT'
_computing_data_reduction 'Eval15, Sadabs'
_computing_structure_refinement 'SHELXL-97 (Sheldrick, 1997)'
_computing_structure_solution 'SHELXS-97 (Sheldrick, 1990)'
_diffrn_ambient_temperature 150(2)
_diffrn_measured_fraction_theta_full 0.980
_diffrn_measured_fraction_theta_max 0.980
_diffrn_measurement_device_type 'Nonius KappaCCD'
_diffrn_measurement_method '\f and \w scans'
_diffrn_radiation_monochromator graphite
_diffrn_radiation_source 'rotating anode'
_diffrn_radiation_type MoK\a
_diffrn_radiation_wavelength 0.71073
_diffrn_reflns_av_R_equivalents 0.0363
_diffrn_reflns_av_sigmaI/netI 0.0244
_diffrn_reflns_limit_h_max 39
_diffrn_reflns_limit_h_min -39
_diffrn_reflns_limit_k_max 13
_diffrn_reflns_limit_k_min -13
_diffrn_reflns_limit_l_max 28
_diffrn_reflns_limit_l_min -28
_diffrn_reflns_number 46590
_diffrn_reflns_theta_full 27.48
_diffrn_reflns_theta_max 27.48
_diffrn_reflns_theta_min 1.88
_exptl_absorpt_coefficient_mu 0.137
_exptl_absorpt_correction_T_max 0.7456
_exptl_absorpt_correction_T_min 0.6911
_exptl_absorpt_correction_type multi-scan
_exptl_absorpt_process_details SADABS-2008/1
_exptl_crystal_colour black
_exptl_crystal_density_diffrn 1.137
_exptl_crystal_density_method 'not measured'
_exptl_crystal_description block
_exptl_crystal_F_000 2496
_exptl_crystal_size_max 0.39
_exptl_crystal_size_mid 0.36
_exptl_crystal_size_min 0.27
_platon_squeeze_details
;
;
_refine_diff_density_max 0.802
_refine_diff_density_min -0.411
_refine_diff_density_rms 0.047
_refine_ls_extinction_method none
_refine_ls_goodness_of_fit_ref 1.055
_refine_ls_hydrogen_treatment mixed
_refine_ls_matrix_type full
_refine_ls_number_parameters 445
_refine_ls_number_reflns 7680
_refine_ls_number_restraints 72
_refine_ls_restrained_S_all 1.087
_refine_ls_R_factor_all 0.0676
_refine_ls_R_factor_gt 0.0491
_refine_ls_shift/su_max 0.005
_refine_ls_shift/su_mean 0.001
_refine_ls_structure_factor_coef Fsqd
_refine_ls_weighting_details 'calc w=1/[\s^2^(Fo^2^)+(0.0702P)^2^+4.9718P] where P=(Fo^2^+2Fc^2^)/3'
_refine_ls_weighting_scheme calc
_refine_ls_wR_factor_gt 0.1295
_refine_ls_wR_factor_ref 0.1384
_reflns_number_gt 5894
_reflns_number_total 7680
_reflns_threshold_expression I>2\s(I)
_cod_data_source_file om301012z_si_002.cif
_cod_data_source_block s4331a
_cod_original_cell_volume 6828.5(7)
_cod_original_sg_symbol_H-M 'C 2/c'
_cod_database_code 4079780

loop_
_symmetry_equiv_pos_as_xyz
'x, y, z'
'-x, y, -z+1/2'
'x+1/2, y+1/2, z'
'-x+1/2, y+1/2, -z+1/2'
'-x, -y, -z'
'x, -y, z-1/2'
'-x+1/2, -y+1/2, -z'
'x+1/2, -y+1/2, z-1/2'

loop_
_atom_site_label
_atom_site_type_symbol
_atom_site_fract_x
_atom_site_fract_y
_atom_site_fract_z
_atom_site_U_iso_or_equiv
_atom_site_adp_type
_atom_site_occupancy
_atom_site_symmetry_multiplicity
_atom_site_calc_flag
_atom_site_refinement_flags
_atom_site_disorder_assembly
_atom_site_disorder_group
Na1 Na 0.18730(2) 0.72419(7) 0.12457(3) 0.03234(17) Uani 1 1 d . A .
Na2 Na 0.04978(2) 0.79562(7) 0.23596(3) 0.03429(18) Uani 1 1 d . . .
P1 P 0.149128(15) 0.90715(5) 0.27433(2) 0.03330(13) Uani 1 1 d . . .
C11 C 0.12876(6) 0.7481(2) 0.29457(8) 0.0347(4) Uani 1 1 d . . .
C21 C 0.12989(7) 0.7203(3) 0.35796(10) 0.0476(5) Uani 1 1 d . . .
H21 H 0.1366(8) 0.797(2) 0.3866(12) 0.055(7) Uiso 1 1 d . . .
C31 C 0.12497(8) 0.5962(3) 0.38141(11) 0.0587(7) Uani 1 1 d . . .
H31 H 0.1244(9) 0.587(3) 0.4277(13) 0.073(8) Uiso 1 1 d . . .
C41 C 0.12228(7) 0.4931(3) 0.33903(13) 0.0567(7) Uani 1 1 d . . .
H41 H 0.1198(9) 0.405(3) 0.3557(12) 0.065(8) Uiso 1 1 d . . .
C51 C 0.12188(6) 0.5134(2) 0.27678(12) 0.0449(5) Uani 1 1 d . . .
H51 H 0.1220(8) 0.443(2) 0.2503(11) 0.047(6) Uiso 1 1 d . . .
C61 C 0.12144(5) 0.64321(18) 0.24986(9) 0.0325(4) Uani 1 1 d . . .
C71 C 0.11385(6) 0.65753(18) 0.18638(9) 0.0335(4) Uani 1 1 d . . .
H71 H 0.1092(7) 0.575(2) 0.1657(9) 0.033(5) Uiso 1 1 d . . .
C81 C 0.10601(6) 0.76931(19) 0.14585(8) 0.0340(4) Uani 1 1 d . . .
H81 H 0.0962(7) 0.747(2) 0.1069(11) 0.044(6) Uiso 1 1 d . . .
C91 C 0.10531(6) 0.90434(19) 0.15403(8) 0.0331(4) Uani 1 1 d . . .
C101 C 0.09219(7) 0.9861(2) 0.10186(10) 0.0459(5) Uani 1 1 d . . .
H101 H 0.0877(8) 0.942(3) 0.0624(13) 0.061(7) Uiso 1 1 d . . .
C111 C 0.08684(8) 1.1171(3) 0.10653(12) 0.0574(6) Uani 1 1 d . . .
H111 H 0.0773(10) 1.168(3) 0.0688(15) 0.085(9) Uiso 1 1 d . . .
C121 C 0.09429(8) 1.1830(2) 0.16303(14) 0.0576(6) Uani 1 1 d . . .
H121 H 0.0909(9) 1.271(3) 0.1653(13) 0.070(8) Uiso 1 1 d . . .
C131 C 0.10978(7) 1.1110(2) 0.21298(12) 0.0458(5) Uani 1 1 d . . .
H131 H 0.1171(8) 1.150(2) 0.2519(11) 0.046(6) Uiso 1 1 d . . .
C141 C 0.11602(6) 0.97560(18) 0.21106(9) 0.0336(4) Uani 1 1 d . . .
C151 C 0.19852(5) 0.86128(17) 0.23280(8) 0.0295(4) Uani 1 1 d . . .
C161 C 0.21619(6) 0.95007(18) 0.19136(9) 0.0343(4) Uani 1 1 d . . .
H161 H 0.1992(7) 1.026(2) 0.1802(10) 0.038(5) Uiso 1 1 d . . .
C171 C 0.25694(7) 0.9290(2) 0.16678(10) 0.0399(4) Uani 1 1 d . . .
H171 H 0.2690(8) 0.991(2) 0.1410(11) 0.050(6) Uiso 1 1 d . . .
C181 C 0.28005(6) 0.8166(2) 0.18127(10) 0.0408(4) Uani 1 1 d . . .
H181 H 0.3082(9) 0.804(2) 0.1663(11) 0.057(7) Uiso 1 1 d . . .
C191 C 0.26238(6) 0.7247(2) 0.21977(9) 0.0371(4) Uani 1 1 d . . .
H191 H 0.2784(7) 0.647(2) 0.2267(10) 0.046(6) Uiso 1 1 d . . .
C201 C 0.22222(6) 0.74697(19) 0.24601(8) 0.0328(4) Uani 1 1 d . . .
H201 H 0.2098(7) 0.682(2) 0.2734(10) 0.038(5) Uiso 1 1 d . . .
O12 O 0.01332(4) 0.89044(15) 0.32057(6) 0.0427(3) Uani 1 1 d D . .
C12 C 0.01970(9) 1.0299(2) 0.32413(12) 0.0615(6) Uani 1 1 d D . .
H12A H -0.0084 1.0755 0.3294 0.074 Uiso 1 1 calc R . .
H12B H 0.0333 1.0633 0.2866 0.074 Uiso 1 1 calc R . .
C22 C 0.05005(13) 1.0468(4) 0.38049(17) 0.1037(13) Uani 1 1 d D . .
H22A H 0.0808 1.0301 0.3705 0.124 Uiso 1 1 calc R . .
H22B H 0.0477 1.1354 0.3979 0.124 Uiso 1 1 calc R . .
C32 C 0.03426(12) 0.9489(4) 0.42323(14) 0.1004(13) Uani 1 1 d D . .
H32A H 0.0101 0.9839 0.4472 0.120 Uiso 1 1 calc R . .
H32B H 0.0581 0.9201 0.4523 0.120 Uiso 1 1 calc R . .
C42 C 0.01849(8) 0.8371(3) 0.38243(10) 0.0602(7) Uani 1 1 d D . .
H42A H 0.0402 0.7656 0.3835 0.072 Uiso 1 1 calc R . .
H42B H -0.0097 0.8030 0.3963 0.072 Uiso 1 1 calc R . .
O13 O 0.20154(5) 0.51466(13) 0.09666(6) 0.0457(4) Uani 1 1 d D . .
C13 C 0.21807(11) 0.4215(2) 0.14112(11) 0.0629(7) Uani 1 1 d D . .
H13A H 0.2008 0.4240 0.1787 0.075 Uiso 1 1 calc R . .
H13B H 0.2490 0.4400 0.1528 0.075 Uiso 1 1 calc R . .
C23 C 0.21380(14) 0.2906(2) 0.11021(15) 0.0901(11) Uani 1 1 d D . .
H23A H 0.2430 0.2528 0.1040 0.108 Uiso 1 1 calc R . .
H23B H 0.1971 0.2301 0.1359 0.108 Uiso 1 1 calc R . .
C33 C 0.19050(12) 0.3122(2) 0.05035(14) 0.0772(9) Uani 1 1 d D . .
H33A H 0.1666 0.2484 0.0438 0.093 Uiso 1 1 calc R . .
H33B H 0.2107 0.3049 0.0161 0.093 Uiso 1 1 calc R . .
C43 C 0.17276(11) 0.4471(2) 0.05440(14) 0.0733(8) Uani 1 1 d D . .
H43A H 0.1721 0.4896 0.0135 0.088 Uiso 1 1 calc R . .
H43B H 0.1427 0.4457 0.0696 0.088 Uiso 1 1 calc R . .
O14 O 0.19512(6) 0.82072(16) 0.03048(7) 0.0579(4) Uani 1 1 d D . .
C14A C 0.1933(3) 0.7804(9) -0.0320(2) 0.053(2) Uani 0.430(11) 1 d PDU A 1
H14A H 0.1849 0.6878 -0.0365 0.064 Uiso 0.430(11) 1 calc PR A 1
H14B H 0.2212 0.7958 -0.0522 0.064 Uiso 0.430(11) 1 calc PR A 1
C24A C 0.1562(2) 0.8739(6) -0.0572(3) 0.057(2) Uani 0.430(11) 1 d PDU A 1
H24A H 0.1540 0.8746 -0.1028 0.068 Uiso 0.430(11) 1 calc PR A 1
H24B H 0.1275 0.8512 -0.0408 0.068 Uiso 0.430(11) 1 calc PR A 1
C14B C 0.1710(4) 0.7751(9) -0.0237(3) 0.101(3) Uani 0.570(11) 1 d PDU A 2
H14C H 0.1395 0.7663 -0.0163 0.121 Uiso 0.570(11) 1 calc PR A 2
H14D H 0.1825 0.6908 -0.0381 0.121 Uiso 0.570(11) 1 calc PR A 2
C24B C 0.1798(4) 0.8868(6) -0.0706(2) 0.111(4) Uani 0.570(11) 1 d PDU A 2
H24C H 0.2101 0.8841 -0.0849 0.133 Uiso 0.570(11) 1 calc PR A 2
H24D H 0.1589 0.8843 -0.1065 0.133 Uiso 0.570(11) 1 calc PR A 2
C34 C 0.17274(14) 0.9967(3) -0.03235(14) 0.0948(12) Uani 1 1 d D . .
H34A H 0.1483 1.0563 -0.0237 0.114 Uiso 0.430(11) 1 calc PR A 1
H34B H 0.1921 1.0394 -0.0618 0.114 Uiso 0.430(11) 1 calc PR A 1
H34C H 0.1413 1.0086 -0.0251 0.114 Uiso 0.570(11) 1 calc PR A 2
H34D H 0.1843 1.0771 -0.0508 0.114 Uiso 0.570(11) 1 calc PR A 2
C44 C 0.19808(11) 0.9613(3) 0.02673(13) 0.0761(8) Uani 1 1 d D A .
H44A H 0.2289 0.9894 0.0250 0.091 Uiso 1 1 calc R . .
H44B H 0.1849 1.0026 0.0628 0.091 Uiso 1 1 calc R . .
O15 O 0.0000 0.6149(2) 0.2500 0.0481(5) Uani 1 2 d S . .
C15 C 0.00386(9) 0.5326(3) 0.30420(14) 0.0693(8) Uani 1 1 d . . .
H15A H -0.0227 0.5393 0.3285 0.083 Uiso 1 1 calc R . .
H15B H 0.0295 0.5585 0.3307 0.083 Uiso 1 1 calc R . .
C25 C 0.00945(12) 0.3932(3) 0.2804(2) 0.1023(14) Uani 1 1 d . . .
H25A H 0.0408 0.3695 0.2801 0.123 Uiso 1 1 calc R . .
H25B H -0.0058 0.3305 0.3067 0.123 Uiso 1 1 calc R . .

loop_
_atom_site_aniso_label
_atom_site_aniso_U_11
_atom_site_aniso_U_22
_atom_site_aniso_U_33
_atom_site_aniso_U_23
_atom_site_aniso_U_13
_atom_site_aniso_U_12
Na1 0.0382(4) 0.0288(4) 0.0300(3) -0.0020(3) 0.0021(3) 0.0019(3)
Na2 0.0262(3) 0.0417(4) 0.0351(4) -0.0004(3) 0.0031(3) 0.0009(3)
P1 0.0318(2) 0.0372(3) 0.0308(2) -0.00849(19) -0.00004(17) -0.0021(2)
C11 0.0273(8) 0.0440(10) 0.0328(9) 0.0015(8) 0.0011(7) -0.0003(8)
C21 0.0339(10) 0.0731(16) 0.0357(10) 0.0077(10) -0.0002(8) -0.0001(10)
C31 0.0435(12) 0.0880(19) 0.0444(12) 0.0269(13) -0.0007(10) 0.0043(12)
C41 0.0327(10) 0.0608(15) 0.0773(17) 0.0372(14) 0.0098(10) 0.0105(10)
C51 0.0308(10) 0.0381(11) 0.0664(14) 0.0101(10) 0.0090(9) 0.0037(9)
C61 0.0206(8) 0.0341(9) 0.0433(10) 0.0039(8) 0.0049(7) 0.0013(7)
C71 0.0290(9) 0.0307(9) 0.0410(10) -0.0069(8) 0.0048(7) -0.0025(7)
C81 0.0323(9) 0.0424(10) 0.0273(8) -0.0060(7) 0.0020(7) -0.0017(8)
C91 0.0270(8) 0.0409(10) 0.0315(8) 0.0023(7) 0.0029(7) -0.0001(8)
C101 0.0435(11) 0.0549(13) 0.0393(11) 0.0113(10) 0.0025(9) 0.0026(10)
C111 0.0514(13) 0.0577(15) 0.0633(15) 0.0276(12) 0.0046(11) 0.0025(11)
C121 0.0491(13) 0.0350(12) 0.0890(19) 0.0142(12) 0.0066(12) 0.0052(10)
C131 0.0383(11) 0.0367(11) 0.0626(14) -0.0049(10) 0.0066(10) -0.0018(9)
C141 0.0291(9) 0.0325(9) 0.0393(10) -0.0016(7) 0.0015(7) 0.0015(7)
C151 0.0278(8) 0.0310(8) 0.0292(8) -0.0057(7) -0.0041(6) -0.0057(7)
C161 0.0364(9) 0.0264(9) 0.0400(10) -0.0034(7) -0.0006(8) -0.0033(8)
C171 0.0404(10) 0.0360(10) 0.0435(10) 0.0002(8) 0.0060(8) -0.0111(9)
C181 0.0292(9) 0.0459(11) 0.0477(11) -0.0059(9) 0.0050(8) -0.0041(9)
C191 0.0303(9) 0.0369(10) 0.0437(10) -0.0003(8) -0.0042(8) 0.0013(8)
C201 0.0306(9) 0.0337(9) 0.0337(9) 0.0013(7) -0.0045(7) -0.0037(8)
O12 0.0374(7) 0.0554(9) 0.0352(7) -0.0058(6) 0.0007(6) 0.0007(6)
C12 0.0576(14) 0.0593(15) 0.0682(16) -0.0172(12) 0.0089(12) -0.0072(12)
C22 0.096(3) 0.123(3) 0.092(3) -0.051(2) -0.005(2) -0.034(2)
C32 0.089(2) 0.161(4) 0.0508(16) -0.036(2) -0.0121(16) 0.006(2)
C42 0.0465(13) 0.098(2) 0.0358(11) 0.0060(12) -0.0007(9) 0.0049(13)
O13 0.0669(10) 0.0285(7) 0.0407(7) -0.0020(6) -0.0094(7) 0.0073(7)
C13 0.099(2) 0.0408(12) 0.0478(13) 0.0067(10) -0.0104(13) 0.0156(13)
C23 0.145(3) 0.0334(13) 0.089(2) 0.0049(13) -0.028(2) 0.0104(16)
C33 0.112(2) 0.0413(13) 0.0776(19) -0.0122(13) -0.0034(17) -0.0076(15)
C43 0.100(2) 0.0454(13) 0.0714(17) -0.0122(12) -0.0320(16) 0.0065(14)
O14 0.0826(12) 0.0533(9) 0.0383(8) 0.0138(7) 0.0116(8) 0.0184(9)
C14A 0.081(5) 0.047(4) 0.032(3) 0.001(2) 0.012(3) 0.025(4)
C24A 0.047(3) 0.095(5) 0.028(3) -0.011(3) -0.001(2) 0.007(3)
C14B 0.190(10) 0.068(4) 0.046(3) -0.004(3) 0.017(5) -0.008(6)
C24B 0.176(9) 0.113(5) 0.047(3) 0.028(3) 0.027(4) 0.087(6)
C34 0.151(4) 0.074(2) 0.0577(17) 0.0174(15) -0.0079(19) 0.026(2)
C44 0.101(2) 0.0594(16) 0.0657(17) 0.0211(14) -0.0188(16) -0.0141(16)
O15 0.0361(10) 0.0459(12) 0.0627(13) 0.000 0.0087(9) 0.000
C15 0.0494(14) 0.0700(17) 0.090(2) 0.0267(15) 0.0161(13) 0.0153(13)
C25 0.070(2) 0.0520(16) 0.184(5) 0.019(2) 0.001(2) -0.0133(15)

loop_
_atom_type_symbol
_atom_type_description
_atom_type_scat_dispersion_real
_atom_type_scat_dispersion_imag
_atom_type_scat_source
C C 0.0033 0.0016 'International Tables Vol C Tables 4.2.6.8 and 6.1.1.4'
H H 0.0000 0.0000 'International Tables Vol C Tables 4.2.6.8 and 6.1.1.4'
Na Na 0.0362 0.0249 'International Tables Vol C Tables 4.2.6.8 and 6.1.1.4'
O O 0.0106 0.0060 'International Tables Vol C Tables 4.2.6.8 and 6.1.1.4'
P P 0.1023 0.0942 'International Tables Vol C Tables 4.2.6.8 and 6.1.1.4'

loop_
_geom_angle_atom_site_label_1
_geom_angle_atom_site_label_2
_geom_angle_atom_site_label_3
_geom_angle
_geom_angle_site_symmetry_1
_geom_angle_site_symmetry_3
O13 Na1 O14 98.30(6) . .
O13 Na1 C81 114.27(7) . .
O14 Na1 C81 102.52(7) . .
O13 Na1 C151 133.74(6) . .
O14 Na1 C151 121.69(6) . .
C81 Na1 C151 81.00(6) . .
O13 Na1 C71 93.60(6) . .
O14 Na1 C71 131.24(7) . .
C81 Na1 C71 31.57(6) . .
C151 Na1 C71 77.73(6) . .
O13 Na1 C201 104.92(6) . .
O14 Na1 C201 138.52(7) . .
C81 Na1 C201 98.59(6) . .
C151 Na1 C201 29.23(5) . .
C71 Na1 C201 81.44(6) . .
O13 Na1 C161 147.35(6) . .
O14 Na1 C161 93.36(6) . .
C81 Na1 C161 92.51(6) . .
C151 Na1 C161 28.93(5) . .
C71 Na1 C161 101.38(6) . .
C201 Na1 C161 50.16(6) . .
O13 Na1 C191 91.98(6) . .
O14 Na1 C191 120.24(7) . .
C81 Na1 C191 125.88(6) . .
C151 Na1 C191 49.53(5) . .
C71 Na1 C191 106.29(6) . .
C201 Na1 C191 27.31(5) . .
C161 Na1 C191 56.08(6) . .
O13 Na1 C171 125.53(6) . .
O14 Na1 C171 82.76(7) . .
C81 Na1 C171 118.57(6) . .
C151 Na1 C171 48.71(5) . .
C71 Na1 C171 126.12(6) . .
C201 Na1 C171 55.77(6) . .
C161 Na1 C171 26.58(5) . .
C191 Na1 C171 45.99(6) . .
O12 Na2 O15 84.32(5) . .
O12 Na2 O12 80.75(6) . 2
O15 Na2 O12 83.18(5) . 2
O12 Na2 C81 159.55(6) . .
O15 Na2 C81 116.13(6) . .
O12 Na2 C81 101.08(6) 2 .
O12 Na2 C71 153.43(6) . .
O15 Na2 C71 96.77(6) . .
O12 Na2 C71 125.79(6) 2 .
C81 Na2 C71 31.69(6) . .
O12 Na2 C61 123.50(6) . .
O15 Na2 C61 93.03(5) . .
O12 Na2 C61 155.10(6) 2 .
C81 Na2 C61 58.59(6) . .
C71 Na2 C61 30.04(6) . .
O12 Na2 C11 98.46(6) . .
O15 Na2 C11 110.66(5) . .
O12 Na2 C11 166.05(6) 2 .
C81 Na2 C11 74.83(6) . .
C71 Na2 C11 56.22(6) . .
C61 Na2 C11 31.22(6) . .
O12 Na2 C91 130.57(6) . .
O15 Na2 C91 143.13(5) . .
O12 Na2 C91 90.56(5) 2 .
C81 Na2 C91 29.92(6) . .
C71 Na2 C91 58.27(6) . .
C61 Na2 C91 77.74(6) . .
C11 Na2 C91 79.33(6) . .
O12 Na2 C141 103.96(6) . .
O15 Na2 C141 170.91(6) . .
O12 Na2 C141 101.64(6) 2 .
C81 Na2 C141 55.62(6) . .
C71 Na2 C141 74.15(6) . .
C61 Na2 C141 79.34(6) . .
C11 Na2 C141 64.89(6) . .
C91 Na2 C141 30.50(5) . .
O12 Na2 Na2 50.46(4) . 2
O15 Na2 Na2 49.87(4) . 2
O12 Na2 Na2 48.96(4) 2 2
C81 Na2 Na2 143.46(6) . 2
C71 Na2 Na2 144.22(4) . 2
C61 Na2 Na2 140.35(4) . 2
C11 Na2 Na2 139.44(5) . 2
C91 Na2 Na2 139.32(5) . 2
C141 Na2 Na2 138.74(4) . 2
O12 Na2 P1 96.75(4) . .
O15 Na2 P1 143.55(4) . .
O12 Na2 P1 133.10(4) 2 .
C81 Na2 P1 66.94(4) . .
C71 Na2 P1 66.84(4) . .
C61 Na2 P1 56.08(4) . .
C11 Na2 P1 32.98(4) . .
C91 Na2 P1 55.80(4) . .
C141 Na2 P1 33.09(4) . .
Na2 Na2 P1 147.01(3) 2 .
C11 P1 C141 110.27(9) . .
C11 P1 C151 100.60(8) . .
C141 P1 C151 99.94(8) . .
C11 P1 Na2 55.16(6) . .
C141 P1 Na2 57.80(6) . .
C151 P1 Na2 123.14(5) . .
C21 C11 C61 119.81(19) . .
C21 C11 P1 115.24(16) . .
C61 C11 P1 123.40(13) . .
C21 C11 Na2 118.63(13) . .
C61 C11 Na2 73.36(10) . .
P1 C11 Na2 91.86(8) . .
C31 C21 C11 123.3(2) . .
C31 C21 H21 120.6(14) . .
C11 C21 H21 115.9(14) . .
C21 C31 C41 117.4(2) . .
C21 C31 H31 117.1(16) . .
C41 C31 H31 125.5(16) . .
C51 C41 C31 122.0(2) . .
C51 C41 H41 120.4(16) . .
C31 C41 H41 117.5(16) . .
C41 C51 C61 122.4(2) . .
C41 C51 H51 119.8(15) . .
C61 C51 H51 117.8(15) . .
C71 C61 C51 119.41(18) . .
C71 C61 C11 126.31(17) . .
C51 C61 C11 114.27(18) . .
C71 C61 Na2 74.13(10) . .
C51 C61 Na2 124.77(12) . .
C11 C61 Na2 75.42(10) . .
C61 C71 C81 133.94(17) . .
C61 C71 Na2 75.83(10) . .
C81 C71 Na2 73.74(10) . .
C61 C71 Na1 113.63(12) . .
C81 C71 Na1 68.17(10) . .
Na2 C71 Na1 133.56(8) . .
C61 C71 H71 112.3(12) . .
C81 C71 H71 113.2(12) . .
Na2 C71 H71 123.7(12) . .
Na1 C71 H71 95.7(12) . .
C91 C81 C71 134.97(17) . .
C91 C81 Na1 102.70(12) . .
C71 C81 Na1 80.26(10) . .
C91 C81 Na2 78.06(11) . .
C71 C81 Na2 74.57(10) . .
Na1 C81 Na2 143.19(8) . .
C91 C81 H81 111.1(14) . .
C71 C81 H81 113.5(14) . .
Na1 C81 H81 94.2(14) . .
Na2 C81 H81 120.2(14) . .
C81 C91 C101 118.67(18) . .
C81 C91 C141 126.84(17) . .
C101 C91 C141 114.48(18) . .
C81 C91 Na2 72.03(10) . .
C101 C91 Na2 125.50(13) . .
C141 C91 Na2 77.28(10) . .
C111 C101 C91 123.0(2) . .
C111 C101 H101 120.6(16) . .
C91 C101 H101 116.4(16) . .
C101 C111 C121 121.6(2) . .
C101 C111 H111 119.2(18) . .
C121 C111 H111 119.2(18) . .
C131 C121 C111 117.5(2) . .
C131 C121 H121 121.7(19) . .
C111 C121 H121 120.6(19) . .
C121 C131 C141 123.4(2) . .
C121 C131 H131 121.9(14) . .
C141 C131 H131 114.7(14) . .
C131 C141 C91 119.65(18) . .
C131 C141 P1 115.70(16) . .
C91 C141 P1 122.99(14) . .
C131 C141 Na2 123.09(13) . .
C91 C141 Na2 72.22(10) . .
P1 C141 Na2 89.11(7) . .
C201 C151 C161 117.73(17) . .
C201 C151 P1 122.61(14) . .
C161 C151 P1 119.27(14) . .
C201 C151 Na1 77.93(10) . .
C161 C151 Na1 79.89(10) . .
P1 C151 Na1 118.04(7) . .
C171 C161 C151 121.20(18) . .
C171 C161 Na1 86.75(12) . .
C151 C161 Na1 71.18(10) . .
C171 C161 H161 120.7(12) . .
C151 C161 H161 118.1(12) . .
Na1 C161 H161 112.2(13) . .
C181 C171 C161 119.97(19) . .
C181 C171 Na1 80.75(12) . .
C161 C171 Na1 66.67(11) . .
C181 C171 H171 119.9(15) . .
C161 C171 H171 120.2(15) . .
Na1 C171 H171 124.7(15) . .
C171 C181 C191 119.87(19) . .
C171 C181 H181 120.2(15) . .
C191 C181 H181 119.9(15) . .
C181 C191 C201 120.39(19) . .
C181 C191 Na1 83.91(12) . .
C201 C191 Na1 67.76(10) . .
C181 C191 H191 117.3(14) . .
C201 C191 H191 122.3(14) . .
Na1 C191 H191 118.9(14) . .
C191 C201 C151 120.72(18) . .
C191 C201 Na1 84.93(12) . .
C151 C201 Na1 72.84(10) . .
C191 C201 H201 120.4(12) . .
C151 C201 H201 118.8(12) . .
Na1 C201 H201 111.7(13) . .
C12 O12 C42 108.34(18) . .
C12 O12 Na2 112.20(13) . .
C42 O12 Na2 121.20(14) . .
C12 O12 Na2 121.52(13) . 2
C42 O12 Na2 111.54(13) . 2
Na2 O12 Na2 80.58(5) . 2
O12 C12 C22 103.5(2) . .
O12 C12 H12A 111.1 . .
C22 C12 H12A 111.1 . .
O12 C12 H12B 111.1 . .
C22 C12 H12B 111.1 . .
H12A C12 H12B 109.0 . .
C32 C22 C12 103.0(3) . .
C32 C22 H22A 111.2 . .
C12 C22 H22A 111.2 . .
C32 C22 H22B 111.2 . .
C12 C22 H22B 111.2 . .
H22A C22 H22B 109.1 . .
C22 C32 C42 104.8(2) . .
C22 C32 H32A 110.8 . .
C42 C32 H32A 110.8 . .
C22 C32 H32B 110.8 . .
C42 C32 H32B 110.8 . .
H32A C32 H32B 108.9 . .
O12 C42 C32 105.9(2) . .
O12 C42 H42A 110.6 . .
C32 C42 H42A 110.6 . .
O12 C42 H42B 110.6 . .
C32 C42 H42B 110.6 . .
H42A C42 H42B 108.7 . .
C43 O13 C13 107.37(18) . .
C43 O13 Na1 120.66(14) . .
C13 O13 Na1 121.10(12) . .
O13 C13 C23 105.9(2) . .
O13 C13 H13A 110.5 . .
C23 C13 H13A 110.5 . .
O13 C13 H13B 110.5 . .
C23 C13 H13B 110.5 . .
H13A C13 H13B 108.7 . .
C33 C23 C13 106.7(2) . .
C33 C23 H23A 110.4 . .
C13 C23 H23A 110.4 . .
C33 C23 H23B 110.4 . .
C13 C23 H23B 110.4 . .
H23A C23 H23B 108.6 . .
C23 C33 C43 104.6(2) . .
C23 C33 H33A 110.8 . .
C43 C33 H33A 110.8 . .
C23 C33 H33B 110.8 . .
C43 C33 H33B 110.8 . .
H33A C33 H33B 108.9 . .
O13 C43 C33 105.9(2) . .
O13 C43 H43A 110.6 . .
C33 C43 H43A 110.6 . .
O13 C43 H43B 110.6 . .
C33 C43 H43B 110.6 . .
H43A C43 H43B 108.7 . .
C14A O14 C44 103.8(4) . .
C14B O14 C44 108.1(4) . .
C14A O14 Na1 136.4(4) . .
C14B O14 Na1 121.2(3) . .
C44 O14 Na1 119.38(15) . .
O14 C14A C24A 98.9(4) . .
O14 C14A H14A 112.0 . .
C24A C14A H14A 112.0 . .
O14 C14A H14B 112.0 . .
C24A C14A H14B 112.0 . .
H14A C14A H14B 109.7 . .
C34 C24A C14A 99.7(5) . .
C34 C24A H24A 111.8 . .
C14A C24A H24A 111.8 . .
C34 C24A H24B 111.8 . .
C14A C24A H24B 111.8 . .
H24A C24A H24B 109.6 . .
O14 C14B C24B 101.3(5) . .
O14 C14B H14C 111.5 . .
C24B C14B H14C 111.5 . .
O14 C14B H14D 111.5 . .
C24B C14B H14D 111.5 . .
H14C C14B H14D 109.3 . .
C34 C24B C14B 99.8(6) . .
C34 C24B H24C 111.8 . .
C14B C24B H24C 111.8 . .
C34 C24B H24D 111.8 . .
C14B C24B H24D 111.8 . .
H24C C24B H24D 109.5 . .
C24B C34 C44 102.6(4) . .
C24A C34 C44 105.2(3) . .
C24A C34 H34A 110.7 . .
C44 C34 H34A 110.7 . .
C24A C34 H34B 110.7 . .
C44 C34 H34B 110.7 . .
H34A C34 H34B 108.8 . .
C24B C34 H34C 111.3 . .
C44 C34 H34C 111.3 . .
C24B C34 H34D 111.3 . .
C44 C34 H34D 111.3 . .
H34C C34 H34D 109.2 . .
O14 C44 C34 104.8(2) . .
O14 C44 H44A 110.8 . .
C34 C44 H44A 110.8 . .
O14 C44 H44B 110.8 . .
C34 C44 H44B 110.8 . .
H44A C44 H44B 108.9 . .
C15 O15 C15 108.5(3) . 2
C15 O15 Na2 112.08(11) . 2
C15 O15 Na2 121.14(13) 2 2
C15 O15 Na2 121.14(13) . .
C15 O15 Na2 112.08(11) 2 .
Na2 O15 Na2 80.26(7) 2 .
O15 C15 C25 106.2(3) . .
O15 C15 H15A 110.5 . .
C25 C15 H15A 110.5 . .
O15 C15 H15B 110.5 . .
C25 C15 H15B 110.5 . .
H15A C15 H15B 108.7 . .
C25 C25 C15 105.41(19) 2 .
C25 C25 H25A 110.7 2 .
C15 C25 H25A 110.7 . .
C25 C25 H25B 110.7 2 .
C15 C25 H25B 110.7 . .
H25A C25 H25B 108.8 . .

loop_
_geom_bond_atom_site_label_1
_geom_bond_atom_site_label_2
_geom_bond_distance
_geom_bond_site_symmetry_2
Na1 O13 2.2851(15) .
Na1 O14 2.2919(16) .
Na1 C81 2.592(2) .
Na1 C151 2.7494(18) .
Na1 C71 2.7515(19) .
Na1 C201 2.8139(19) .
Na1 C161 2.8596(19) .
Na1 C191 3.028(2) .
Na1 C171 3.109(2) .
Na2 O12 2.3950(15) .
Na2 O15 2.4304(18) .
Na2 O12 2.4490(16) 2
Na2 C81 2.6707(19) .
Na2 C71 2.6818(19) .
Na2 C61 2.7031(19) .
Na2 C11 2.7304(19) .
Na2 C91 2.7470(19) .
Na2 C141 2.8140(19) .
Na2 Na2 3.1327(13) 2
Na2 P1 3.3250(9) .
P1 C11 1.811(2) .
P1 C141 1.8157(19) .
P1 C151 1.8524(18) .
C11 C21 1.404(3) .
C11 C61 1.462(3) .
C21 C31 1.385(4) .
C21 H21 1.02(3) .
C31 C41 1.404(4) .
C31 H31 1.01(3) .
C41 C51 1.367(3) .
C41 H41 0.98(3) .
C51 C61 1.457(3) .
C51 H51 0.92(2) .
C61 C71 1.396(3) .
C71 C81 1.462(3) .
C71 H71 0.97(2) .
C81 C91 1.400(3) .
C81 H81 0.92(2) .
C91 C101 1.454(3) .
C91 C141 1.464(3) .
C101 C111 1.361(3) .
C101 H101 0.97(3) .
C111 C121 1.412(4) .
C111 H111 1.01(3) .
C121 C131 1.381(3) .
C121 H121 0.91(3) .
C131 C141 1.406(3) .
C131 H131 0.95(2) .
C151 C201 1.405(3) .
C151 C161 1.405(3) .
C161 C171 1.393(3) .
C161 H161 0.96(2) .
C171 C181 1.385(3) .
C171 H171 0.94(2) .
C181 C191 1.386(3) .
C181 H181 0.94(3) .
C191 C201 1.395(3) .
C191 H191 0.94(2) .
C201 H201 0.98(2) .
O12 C12 1.449(3) .
O12 C42 1.453(2) .
O12 Na2 2.4490(16) 2
C12 C22 1.516(4) .
C12 H12A 0.9900 .
C12 H12B 0.9900 .
C22 C32 1.464(5) .
C22 H22A 0.9900 .
C22 H22B 0.9900 .
C32 C42 1.518(4) .
C32 H32A 0.9900 .
C32 H32B 0.9900 .
C42 H42A 0.9900 .
C42 H42B 0.9900 .
O13 C43 1.427(3) .
O13 C13 1.437(2) .
C13 C23 1.507(3) .
C13 H13A 0.9900 .
C13 H13B 0.9900 .
C23 C33 1.474(4) .
C23 H23A 0.9900 .
C23 H23B 0.9900 .
C33 C43 1.494(3) .
C33 H33A 0.9900 .
C33 H33B 0.9900 .
C43 H43A 0.9900 .
C43 H43B 0.9900 .
O14 C14A 1.417(5) .
O14 C14B 1.441(6) .
O14 C44 1.451(3) .
C14A C24A 1.568(6) .
C14A H14A 0.9900 .
C14A H14B 0.9900 .
C24A C34 1.456(6) .
C24A H24A 0.9900 .
C24A H24B 0.9900 .
C14B C24B 1.564(7) .
C14B H14C 0.9900 .
C14B H14D 0.9900 .
C24B C34 1.423(6) .
C24B H24C 0.9900 .
C24B H24D 0.9900 .
C34 C44 1.516(4) .
C34 H34A 0.9900 .
C34 H34B 0.9900 .
C34 H34C 0.9900 .
C34 H34D 0.9900 .
C44 H44A 0.9900 .
C44 H44B 0.9900 .
O15 C15 1.450(3) .
O15 C15 1.451(3) 2
O15 Na2 2.4303(18) 2
C15 C25 1.536(4) .
C15 H15A 0.9900 .
C15 H15B 0.9900 .
C25 C25 1.420(8) 2
C25 H25A 0.9900 .
C25 H25B 0.9900 .

loop_
_geom_torsion_atom_site_label_1
_geom_torsion_atom_site_label_2
_geom_torsion_atom_site_label_3
_geom_torsion_atom_site_label_4
_geom_torsion
_geom_torsion_site_symmetry_1
_geom_torsion_site_symmetry_4
O12 Na2 P1 C11 95.14(8) . .
O15 Na2 P1 C11 5.58(9) . .
O12 Na2 P1 C11 178.78(9) 2 .
C81 Na2 P1 C11 -97.67(9) . .
C71 Na2 P1 C11 -63.13(9) . .
C61 Na2 P1 C11 -31.02(8) . .
C91 Na2 P1 C11 -129.50(9) . .
C141 Na2 P1 C11 -159.58(10) . .
Na2 Na2 P1 C11 100.91(9) 2 .
O12 Na2 P1 C141 -105.27(8) . .
O15 Na2 P1 C141 165.16(9) . .
O12 Na2 P1 C141 -21.64(9) 2 .
C81 Na2 P1 C141 61.91(8) . .
C71 Na2 P1 C141 96.45(8) . .
C61 Na2 P1 C141 128.56(9) . .
C11 Na2 P1 C141 159.58(10) . .
C91 Na2 P1 C141 30.08(8) . .
Na2 Na2 P1 C141 -99.50(8) 2 .
O12 Na2 P1 C151 174.37(8) . .
O15 Na2 P1 C151 84.80(9) . .
O12 Na2 P1 C151 -101.99(9) 2 .
C81 Na2 P1 C151 -18.45(9) . .
C71 Na2 P1 C151 16.10(9) . .
C61 Na2 P1 C151 48.21(9) . .
C11 Na2 P1 C151 79.23(10) . .
C91 Na2 P1 C151 -50.27(9) . .
C141 Na2 P1 C151 -80.35(10) . .
Na2 Na2 P1 C151 -179.86(8) 2 .
C141 P1 C11 C21 -141.39(15) . .
C151 P1 C11 C21 113.76(15) . .
Na2 P1 C11 C21 -123.05(17) . .
C141 P1 C11 C61 52.89(17) . .
C151 P1 C11 C61 -51.96(16) . .
Na2 P1 C11 C61 71.23(14) . .
C141 P1 C11 Na2 -18.34(9) . .
C151 P1 C11 Na2 -123.19(7) . .
O12 Na2 C11 C21 30.87(18) . .
O15 Na2 C11 C21 -56.21(18) . .
O12 Na2 C11 C21 116.6(3) 2 .
C81 Na2 C11 C21 -168.88(19) . .
C71 Na2 C11 C21 -140.4(2) . .
C61 Na2 C11 C21 -115.3(2) . .
C91 Na2 C11 C21 160.75(18) . .
C141 Na2 C11 C21 132.40(19) . .
Na2 Na2 C11 C21 -4.4(2) 2 .
P1 Na2 C11 C21 120.3(2) . .
O12 Na2 C11 C61 146.22(10) . .
O15 Na2 C11 C61 59.13(10) . .
O12 Na2 C11 C61 -128.1(2) 2 .
C81 Na2 C11 C61 -53.54(10) . .
C71 Na2 C11 C61 -25.09(10) . .
C91 Na2 C11 C61 -83.91(10) . .
C141 Na2 C11 C61 -112.26(11) . .
Na2 Na2 C11 C61 110.91(10) 2 .
P1 Na2 C11 C61 -124.41(13) . .
O12 Na2 C11 P1 -89.38(7) . .
O15 Na2 C11 P1 -176.46(6) . .
O12 Na2 C11 P1 -3.7(3) 2 .
C81 Na2 C11 P1 70.87(7) . .
C71 Na2 C11 P1 99.31(8) . .
C61 Na2 C11 P1 124.41(13) . .
C91 Na2 C11 P1 40.50(7) . .
C141 Na2 C11 P1 12.14(6) . .
Na2 Na2 C11 P1 -124.68(6) 2 .
C61 C11 C21 C31 0.9(3) . .
P1 C11 C21 C31 -165.32(18) . .
Na2 C11 C21 C31 87.3(2) . .
C11 C21 C31 C41 5.2(3) . .
C21 C31 C41 C51 -3.8(3) . .
C31 C41 C51 C61 -3.9(3) . .
C41 C51 C61 C71 -169.57(19) . .
C41 C51 C61 C11 9.6(3) . .
C41 C51 C61 Na2 -79.0(2) . .
C21 C11 C61 C71 171.10(18) . .
P1 C11 C61 C71 -23.8(3) . .
Na2 C11 C61 C71 57.20(16) . .
C21 C11 C61 C51 -8.0(2) . .
P1 C11 C61 C51 157.05(14) . .
Na2 C11 C61 C51 -121.95(14) . .
C21 C11 C61 Na2 113.90(17) . .
P1 C11 C61 Na2 -81.00(13) . .
O12 Na2 C61 C71 -176.51(10) . .
O15 Na2 C61 C71 98.30(10) . .
O12 Na2 C61 C71 17.98(19) 2 .
C81 Na2 C61 C71 -20.67(10) . .
C11 Na2 C61 C71 -135.24(16) . .
C91 Na2 C61 C71 -45.64(11) . .
C141 Na2 C61 C71 -76.73(11) . .
Na2 Na2 C61 C71 116.93(11) 2 .
P1 Na2 C61 C71 -102.48(11) . .
O12 Na2 C61 C51 68.40(19) . .
O15 Na2 C61 C51 -16.79(18) . .
O12 Na2 C61 C51 -97.1(2) 2 .
C81 Na2 C61 C51 -135.76(19) . .
C71 Na2 C61 C51 -115.1(2) . .
C11 Na2 C61 C51 109.7(2) . .
C91 Na2 C61 C51 -160.73(18) . .
C141 Na2 C61 C51 168.18(18) . .
Na2 Na2 C61 C51 1.8(2) 2 .
P1 Na2 C61 C51 142.43(19) . .
O12 Na2 C61 C11 -41.27(12) . .
O15 Na2 C61 C11 -126.46(10) . .
O12 Na2 C61 C11 153.22(14) 2 .
C81 Na2 C61 C11 114.57(11) . .
C71 Na2 C61 C11 135.24(16) . .
C91 Na2 C61 C11 89.61(10) . .
C141 Na2 C61 C11 58.51(10) . .
Na2 Na2 C61 C11 -107.83(11) 2 .
P1 Na2 C61 C11 32.76(9) . .
C51 C61 C71 C81 171.23(19) . .
C11 C61 C71 C81 -7.9(3) . .
Na2 C61 C71 C81 49.9(2) . .
C51 C61 C71 Na2 121.36(16) . .
C11 C61 C71 Na2 -57.75(16) . .
C51 C61 C71 Na1 -106.94(16) . .
C11 C61 C71 Na1 73.96(19) . .
Na2 C61 C71 Na1 131.70(10) . .
O12 Na2 C71 C61 6.52(19) . .
O15 Na2 C71 C61 -84.32(10) . .
O12 Na2 C71 C61 -170.78(10) 2 .
C81 Na2 C71 C61 145.01(16) . .
C11 Na2 C71 C61 26.05(10) . .
C91 Na2 C71 C61 124.78(12) . .
C141 Na2 C71 C61 96.13(11) . .
Na2 Na2 C71 C61 -103.38(12) 2 .
P1 Na2 C71 C61 61.79(10) . .
O12 Na2 C71 C81 -138.48(14) . .
O15 Na2 C71 C81 130.67(10) . .
O12 Na2 C71 C81 44.21(13) 2 .
C61 Na2 C71 C81 -145.01(16) . .
C11 Na2 C71 C81 -118.96(12) . .
C91 Na2 C71 C81 -20.23(10) . .
C141 Na2 C71 C81 -48.88(10) . .
Na2 Na2 C71 C81 111.62(12) 2 .
P1 Na2 C71 C81 -83.21(10) . .
O12 Na2 C71 Na1 -102.77(16) . .
O15 Na2 C71 Na1 166.39(9) . .
O12 Na2 C71 Na1 79.93(12) 2 .
C81 Na2 C71 Na1 35.72(10) . .
C61 Na2 C71 Na1 -109.29(15) . .
C11 Na2 C71 Na1 -83.24(11) . .
C91 Na2 C71 Na1 15.49(9) . .
C141 Na2 C71 Na1 -13.16(10) . .
Na2 Na2 C71 Na1 147.33(7) 2 .
P1 Na2 C71 Na1 -47.49(9) . .
O13 Na1 C71 C61 96.98(14) . .
O14 Na1 C71 C61 -158.69(13) . .
C81 Na1 C71 C61 -129.84(19) . .
C151 Na1 C71 C61 -37.08(13) . .
C201 Na1 C71 C61 -7.58(13) . .
C161 Na1 C71 C61 -53.86(14) . .
C191 Na1 C71 C61 3.85(15) . .
C171 Na1 C71 C61 -43.08(16) . .
O13 Na1 C71 C81 -133.18(11) . .
O14 Na1 C71 C81 -28.85(14) . .
C151 Na1 C71 C81 92.77(11) . .
C201 Na1 C71 C81 122.26(11) . .
C161 Na1 C71 C81 75.98(11) . .
C191 Na1 C71 C81 133.69(11) . .
C171 Na1 C71 C81 86.76(12) . .
O13 Na1 C71 Na2 -170.32(10) . .
O14 Na1 C71 Na2 -65.99(13) . .
C81 Na1 C71 Na2 -37.14(10) . .
C151 Na1 C71 Na2 55.63(10) . .
C201 Na1 C71 Na2 85.12(11) . .
C161 Na1 C71 Na2 38.85(11) . .
C191 Na1 C71 Na2 96.56(11) . .
C171 Na1 C71 Na2 49.63(13) . .
C61 C71 C81 C91 4.1(4) . .
Na2 C71 C81 C91 54.6(2) . .
Na1 C71 C81 C91 -98.3(2) . .
C61 C71 C81 Na1 102.3(2) . .
Na2 C71 C81 Na1 152.89(6) . .
C61 C71 C81 Na2 -50.6(2) . .
Na1 C71 C81 Na2 -152.89(6) . .
O13 Na1 C81 C91 -172.90(11) . .
O14 Na1 C81 C91 -67.69(13) . .
C151 Na1 C81 C91 52.95(12) . .
C71 Na1 C81 C91 134.13(18) . .
C201 Na1 C81 C91 76.38(13) . .
C161 Na1 C81 C91 26.32(13) . .
C191 Na1 C81 C91 75.20(14) . .
C171 Na1 C81 C91 20.82(14) . .
O13 Na1 C81 C71 52.97(12) . .
O14 Na1 C81 C71 158.18(11) . .
C151 Na1 C81 C71 -81.18(11) . .
C201 Na1 C81 C71 -57.75(11) . .
C161 Na1 C81 C71 -107.82(11) . .
C191 Na1 C81 C71 -58.94(13) . .
C171 Na1 C81 C71 -113.31(11) . .
O13 Na1 C81 Na2 100.13(14) . .
O14 Na1 C81 Na2 -154.66(13) . .
C151 Na1 C81 Na2 -34.02(14) . .
C71 Na1 C81 Na2 47.16(13) . .
C201 Na1 C81 Na2 -10.59(15) . .
C161 Na1 C81 Na2 -60.66(14) . .
C191 Na1 C81 Na2 -11.78(18) . .
C171 Na1 C81 Na2 -66.15(15) . .
O12 Na2 C81 C91 -21.9(2) . .
O15 Na2 C81 C91 159.11(10) . .
O12 Na2 C81 C91 71.33(11) 2 .
C71 Na2 C81 C91 -143.87(17) . .
C61 Na2 C81 C91 -124.21(12) . .
C11 Na2 C81 C91 -94.98(11) . .
C141 Na2 C81 C91 -25.29(10) . .
Na2 Na2 C81 C91 102.05(11) 2 .
P1 Na2 C81 C91 -61.00(10) . .
O12 Na2 C81 C71 121.96(18) . .
O15 Na2 C81 C71 -57.02(11) . .
O12 Na2 C81 C71 -144.80(10) 2 .
C61 Na2 C81 C71 19.66(10) . .
C11 Na2 C81 C71 48.89(10) . .
C91 Na2 C81 C71 143.87(17) . .
C141 Na2 C81 C71 118.58(12) . .
Na2 Na2 C81 C71 -114.08(10) 2 .
P1 Na2 C81 C71 82.87(10) . .
O12 Na2 C81 Na1 73.4(2) . .
O15 Na2 C81 Na1 -105.59(13) . .
O12 Na2 C81 Na1 166.63(13) 2 .
C71 Na2 C81 Na1 -48.57(13) . .
C61 Na2 C81 Na1 -28.91(12) . .
C11 Na2 C81 Na1 0.33(13) . .
C91 Na2 C81 Na1 95.31(17) . .
C141 Na2 C81 Na1 70.02(13) . .
Na2 Na2 C81 Na1 -162.64(8) 2 .
P1 Na2 C81 Na1 34.31(12) . .
C71 C81 C91 C101 -174.7(2) . .
Na1 C81 C91 C101 96.47(17) . .
Na2 C81 C91 C101 -121.23(16) . .
C71 C81 C91 C141 4.4(3) . .
Na1 C81 C91 C141 -84.46(19) . .
Na2 C81 C91 C141 57.84(17) . .
C71 C81 C91 Na2 -53.4(2) . .
Na1 C81 C91 Na2 -142.30(8) . .
O12 Na2 C91 C81 170.12(11) . .
O15 Na2 C91 C81 -32.25(15) . .
O12 Na2 C91 C81 -111.60(11) 2 .
C71 Na2 C91 C81 21.36(10) . .
C61 Na2 C91 C81 46.24(11) . .
C11 Na2 C91 C81 78.07(11) . .
C141 Na2 C91 C81 136.01(16) . .
Na2 Na2 C91 C81 -116.71(11) 2 .
P1 Na2 C91 C81 103.37(11) . .
O12 Na2 C91 C101 -77.04(19) . .
O15 Na2 C91 C101 80.6(2) . .
O12 Na2 C91 C101 1.24(18) 2 .
C81 Na2 C91 C101 112.8(2) . .
C71 Na2 C91 C101 134.20(19) . .
C61 Na2 C91 C101 159.08(18) . .
C11 Na2 C91 C101 -169.08(18) . .
C141 Na2 C91 C101 -111.2(2) . .
Na2 Na2 C91 C101 -3.9(2) 2 .
P1 Na2 C91 C101 -143.78(19) . .
O12 Na2 C91 C141 34.11(13) . .
O15 Na2 C91 C141 -168.25(10) . .
O12 Na2 C91 C141 112.39(11) 2 .
C81 Na2 C91 C141 -136.01(16) . .
C71 Na2 C91 C141 -114.65(12) . .
C61 Na2 C91 C141 -89.77(11) . .
C11 Na2 C91 C141 -57.93(10) . .
Na2 Na2 C91 C141 107.29(11) 2 .
P1 Na2 C91 C141 -32.63(9) . .
C81 C91 C101 C111 174.1(2) . .
C141 C91 C101 C111 -5.0(3) . .
Na2 C91 C101 C111 86.6(3) . .
C91 C101 C111 C121 0.7(4) . .
C101 C111 C121 C131 3.8(4) . .
C111 C121 C131 C141 -3.7(3) . .
C121 C131 C141 C91 -0.8(3) . .
C121 C131 C141 P1 164.96(18) . .
C121 C131 C141 Na2 -88.0(2) . .
C81 C91 C141 C131 -174.14(18) . .
C101 C91 C141 C131 5.0(3) . .
Na2 C91 C141 C131 -118.50(17) . .
C81 C91 C141 P1 21.2(3) . .
C101 C91 C141 P1 -159.70(14) . .
Na2 C91 C141 P1 76.84(13) . .
C81 C91 C141 Na2 -55.64(17) . .
C101 C91 C141 Na2 123.46(15) . .
C11 P1 C141 C131 144.53(15) . .
C151 P1 C141 C131 -110.18(15) . .
Na2 P1 C141 C131 126.76(17) . .
C11 P1 C141 C91 -50.25(17) . .
C151 P1 C141 C91 55.04(16) . .
Na2 P1 C141 C91 -68.02(14) . .
C11 P1 C141 Na2 17.77(9) . .
C151 P1 C141 Na2 123.06(7) . .
O12 Na2 C141 C131 -39.69(18) . .
O12 Na2 C141 C131 43.55(18) 2 .
C81 Na2 C141 C131 139.10(19) . .
C71 Na2 C141 C131 167.75(19) . .
C61 Na2 C141 C131 -161.82(18) . .
C11 Na2 C141 C131 -132.60(19) . .
C91 Na2 C141 C131 114.3(2) . .
Na2 Na2 C141 C131 5.0(2) 2 .
P1 Na2 C141 C131 -120.5(2) . .
O12 Na2 C141 C91 -153.96(10) . .
O12 Na2 C141 C91 -70.73(11) 2 .
C81 Na2 C141 C91 24.82(10) . .
C71 Na2 C141 C91 53.48(10) . .
C61 Na2 C141 C91 83.91(11) . .
C11 Na2 C141 C91 113.12(11) . .
Na2 Na2 C141 C91 -109.31(11) 2 .
P1 Na2 C141 C91 125.23(13) . .
O12 Na2 C141 P1 80.81(7) . .
O12 Na2 C141 P1 164.04(6) 2 .
C81 Na2 C141 P1 -100.41(8) . .
C71 Na2 C141 P1 -71.75(7) . .
C61 Na2 C141 P1 -41.32(7) . .
C11 Na2 C141 P1 -12.10(6) . .
C91 Na2 C141 P1 -125.23(13) . .
Na2 Na2 C141 P1 125.47(7) 2 .
C11 P1 C151 C201 -28.99(16) . .
C141 P1 C151 C201 -141.98(15) . .
Na2 P1 C151 C201 -84.10(15) . .
C11 P1 C151 C161 158.45(14) . .
C141 P1 C151 C161 45.46(15) . .
Na2 P1 C151 C161 103.34(14) . .
C11 P1 C151 Na1 64.42(10) . .
C141 P1 C151 Na1 -48.58(10) . .
Na2 P1 C151 Na1 9.30(11) . .
O13 Na1 C151 C201 11.24(14) . .
O14 Na1 C151 C201 -134.42(11) . .
C81 Na1 C151 C201 126.36(11) . .
C71 Na1 C151 C201 94.39(11) . .
C161 Na1 C151 C201 -121.43(16) . .
C191 Na1 C151 C201 -29.86(10) . .
C171 Na1 C151 C201 -92.07(12) . .
O13 Na1 C151 C161 132.66(12) . .
O14 Na1 C151 C161 -12.99(14) . .
C81 Na1 C151 C161 -112.22(12) . .
C71 Na1 C151 C161 -144.18(12) . .
C201 Na1 C151 C161 121.43(16) . .
C191 Na1 C151 C161 91.56(12) . .
C171 Na1 C151 C161 29.36(11) . .
O13 Na1 C151 P1 -109.46(11) . .
O14 Na1 C151 P1 104.89(10) . .
C81 Na1 C151 P1 5.67(9) . .
C71 Na1 C151 P1 -26.30(9) . .
C201 Na1 C151 P1 -120.69(15) . .
C161 Na1 C151 P1 117.88(16) . .
C191 Na1 C151 P1 -150.56(12) . .
C171 Na1 C151 P1 147.24(13) . .
C201 C151 C161 C171 -3.4(3) . .
P1 C151 C161 C171 169.48(14) . .
Na1 C151 C161 C171 -73.95(17) . .
C201 C151 C161 Na1 70.51(14) . .
P1 C151 C161 Na1 -116.57(11) . .
O13 Na1 C161 C171 44.61(18) . .
O14 Na1 C161 C171 -66.47(13) . .
C81 Na1 C161 C171 -169.18(13) . .
C151 Na1 C161 C171 124.58(18) . .
C71 Na1 C161 C171 160.27(12) . .
C201 Na1 C161 C171 91.72(13) . .
C191 Na1 C161 C171 58.18(12) . .
O13 Na1 C161 C151 -79.97(15) . .
O14 Na1 C161 C151 168.95(12) . .
C81 Na1 C161 C151 66.24(11) . .
C71 Na1 C161 C151 35.68(12) . .
C201 Na1 C161 C151 -32.86(10) . .
C191 Na1 C161 C151 -66.41(11) . .
C171 Na1 C161 C151 -124.58(18) . .
C151 C161 C171 C181 2.5(3) . .
Na1 C161 C171 C181 -63.20(19) . .
C151 C161 C171 Na1 65.66(15) . .
O13 Na1 C171 C181 -23.83(14) . .
O14 Na1 C171 C181 -118.88(13) . .
C81 Na1 C171 C181 140.76(12) . .
C151 Na1 C171 C181 96.42(14) . .
C71 Na1 C171 C181 104.23(13) . .
C201 Na1 C171 C181 60.24(12) . .
C161 Na1 C171 C181 128.43(19) . .
C191 Na1 C171 C181 27.07(11) . .
O13 Na1 C171 C161 -152.25(12) . .
O14 Na1 C171 C161 112.69(13) . .
C81 Na1 C171 C161 12.34(14) . .
C151 Na1 C171 C161 -32.01(11) . .
C71 Na1 C171 C161 -24.19(15) . .
C201 Na1 C171 C161 -68.18(12) . .
C191 Na1 C171 C161 -101.36(14) . .
C161 C171 C181 C191 0.6(3) . .
Na1 C171 C181 C191 -55.54(18) . .
C171 C181 C191 C201 -2.6(3) . .
C171 C181 C191 Na1 57.17(19) . .
O13 Na1 C191 C181 113.97(13) . .
O14 Na1 C191 C181 13.17(14) . .
C81 Na1 C191 C181 -123.84(13) . .
C151 Na1 C191 C181 -94.40(13) . .
C71 Na1 C191 C181 -151.69(12) . .
C201 Na1 C191 C181 -126.40(19) . .
C161 Na1 C191 C181 -58.75(12) . .
C171 Na1 C191 C181 -26.83(11) . .
O13 Na1 C191 C201 -119.63(12) . .
O14 Na1 C191 C201 139.57(12) . .
C81 Na1 C191 C201 2.56(15) . .
C151 Na1 C191 C201 32.00(11) . .
C71 Na1 C191 C201 -25.29(13) . .
C161 Na1 C191 C201 67.65(12) . .
C171 Na1 C191 C201 99.56(13) . .
C181 C191 C201 C151 1.5(3) . .
Na1 C191 C201 C151 -66.60(15) . .
C181 C191 C201 Na1 68.11(18) . .
C161 C151 C201 C191 1.5(3) . .
P1 C151 C201 C191 -171.21(14) . .
Na1 C151 C201 C191 73.08(17) . .
C161 C151 C201 Na1 -71.63(14) . .
P1 C151 C201 Na1 115.71(12) . .
O13 Na1 C201 C191 64.03(13) . .
O14 Na1 C201 C191 -57.77(15) . .
C81 Na1 C201 C191 -177.90(12) . .
C151 Na1 C201 C191 -124.35(17) . .
C71 Na1 C201 C191 155.50(12) . .
C161 Na1 C201 C191 -91.82(13) . .
C171 Na1 C201 C191 -59.07(12) . .
O13 Na1 C201 C151 -171.62(11) . .
O14 Na1 C201 C151 66.58(14) . .
C81 Na1 C201 C151 -53.56(11) . .
C71 Na1 C201 C151 -80.16(11) . .
C161 Na1 C201 C151 32.52(10) . .
C191 Na1 C201 C151 124.35(17) . .
C171 Na1 C201 C151 65.27(11) . .
O15 Na2 O12 C12 -161.05(14) . .
O12 Na2 O12 C12 -77.06(13) 2 .
C81 Na2 O12 C12 19.9(2) . .
C71 Na2 O12 C12 105.16(18) . .
C61 Na2 O12 C12 109.07(15) . .
C11 Na2 O12 C12 88.85(14) . .
C91 Na2 O12 C12 5.69(17) . .
C141 Na2 O12 C12 22.75(15) . .
Na2 Na2 O12 C12 -120.31(15) 2 .
P1 Na2 O12 C12 55.62(14) . .
O15 Na2 O12 C42 68.82(15) . .
O12 Na2 O12 C42 152.81(15) 2 .
C81 Na2 O12 C42 -110.3(2) . .
C71 Na2 O12 C42 -25.0(2) . .
C61 Na2 O12 C42 -21.07(17) . .
C11 Na2 O12 C42 -41.29(16) . .
C91 Na2 O12 C42 -124.45(16) . .
C141 Na2 O12 C42 -107.39(16) . .
Na2 Na2 O12 C42 109.55(16) 2 .
P1 Na2 O12 C42 -74.52(15) . .
O15 Na2 O12 Na2 -40.73(4) . 2
O12 Na2 O12 Na2 43.26(6) 2 2
C81 Na2 O12 Na2 140.18(17) . 2
C71 Na2 O12 Na2 -134.53(12) . 2
C61 Na2 O12 Na2 -130.62(5) . 2
C11 Na2 O12 Na2 -150.84(5) . 2
C91 Na2 O12 Na2 126.00(7) . 2
C141 Na2 O12 Na2 143.06(5) . 2
P1 Na2 O12 Na2 175.93(3) . 2
C42 O12 C12 C22 27.8(3) . .
Na2 O12 C12 C22 -108.6(2) . .
Na2 O12 C12 C22 158.90(18) 2 .
O12 C12 C22 C32 -38.0(3) . .
C12 C22 C32 C42 33.5(4) . .
C12 O12 C42 C32 -7.2(3) . .
Na2 O12 C42 C32 124.6(2) . .
Na2 O12 C42 C32 -143.52(18) 2 .
C22 C32 C42 O12 -17.1(3) . .
O14 Na1 O13 C43 -65.6(2) . .
C81 Na1 O13 C43 42.2(2) . .
C151 Na1 O13 C43 143.42(19) . .
C71 Na1 O13 C43 67.0(2) . .
C201 Na1 O13 C43 149.07(19) . .
C161 Na1 O13 C43 -175.32(19) . .
C191 Na1 O13 C43 173.4(2) . .
C171 Na1 O13 C43 -152.61(19) . .
O14 Na1 O13 C13 154.67(19) . .
C81 Na1 O13 C13 -97.50(19) . .
C151 Na1 O13 C13 3.7(2) . .
C71 Na1 O13 C13 -72.75(19) . .
C201 Na1 O13 C13 9.3(2) . .
C161 Na1 O13 C13 44.9(2) . .
C191 Na1 O13 C13 33.72(19) . .
C171 Na1 O13 C13 67.7(2) . .
C43 O13 C13 C23 23.2(3) . .
Na1 O13 C13 C23 167.6(2) . .
O13 C13 C23 C33 -5.7(4) . .
C13 C23 C33 C43 -13.0(4) . .
C13 O13 C43 C33 -31.8(3) . .
Na1 O13 C43 C33 -176.35(18) . .
C23 C33 C43 O13 27.3(4) . .
O13 Na1 O14 C14A 21.8(5) . .
C81 Na1 O14 C14A -95.5(5) . .
C151 Na1 O14 C14A 177.4(5) . .
C71 Na1 O14 C14A -80.5(5) . .
C201 Na1 O14 C14A 145.7(5) . .
C161 Na1 O14 C14A 171.2(5) . .
C191 Na1 O14 C14A 119.0(5) . .
C171 Na1 O14 C14A 146.8(5) . .
O13 Na1 O14 C14B 53.7(6) . .
C81 Na1 O14 C14B -63.6(6) . .
C151 Na1 O14 C14B -150.6(6) . .
C71 Na1 O14 C14B -48.6(7) . .
C201 Na1 O14 C14B 177.6(6) . .
C161 Na1 O14 C14B -156.9(6) . .
C191 Na1 O14 C14B 150.9(6) . .
C171 Na1 O14 C14B 178.7(6) . .
O13 Na1 O14 C44 -167.18(19) . .
C81 Na1 O14 C44 75.6(2) . .
C151 Na1 O14 C44 -11.5(2) . .
C71 Na1 O14 C44 90.6(2) . .
C201 Na1 O14 C44 -43.3(2) . .
C161 Na1 O14 C44 -17.8(2) . .
C191 Na1 O14 C44 -70.0(2) . .
C171 Na1 O14 C44 -42.2(2) . .
C14B O14 C14A C24A 52.8(9) . .
C44 O14 C14A C24A -49.7(7) . .
Na1 O14 C14A C24A 122.3(5) . .
O14 C14A C24A C34 49.4(8) . .
C14A O14 C14B C24B -60.3(9) . .
C44 O14 C14B C24B 25.5(10) . .
Na1 O14 C14B C24B 168.7(6) . .
O14 C14B C24B C34 -45.0(12) . .
C14B C24B C34 C24A -52.7(7) . .
C14B C24B C34 C44 46.0(10) . .
C14A C24A C34 C24B 59.5(6) . .
C14A C24A C34 C44 -30.0(7) . .
C14A O14 C44 C34 31.7(5) . .
C14B O14 C44 C34 1.9(6) . .
Na1 O14 C44 C34 -142.0(2) . .
C24B C34 C44 O14 -31.7(6) . .
C24A C34 C44 O14 1.4(5) . .
O12 Na2 O15 C15 -68.83(16) . .
O12 Na2 O15 C15 -150.16(15) 2 .
C81 Na2 O15 C15 110.82(15) . .
C71 Na2 O15 C15 84.47(16) . .
C61 Na2 O15 C15 54.55(16) . .
C11 Na2 O15 C15 28.09(16) . .
C91 Na2 O15 C15 128.06(15) . .
Na2 Na2 O15 C15 -109.99(15) 2 .
P1 Na2 O15 C15 24.85(18) . .
O12 Na2 O15 C15 160.93(16) . 2
O12 Na2 O15 C15 79.60(16) 2 2
C81 Na2 O15 C15 -19.42(17) . 2
C71 Na2 O15 C15 -45.77(16) . 2
C61 Na2 O15 C15 -75.69(16) . 2
C11 Na2 O15 C15 -102.15(16) . 2
C91 Na2 O15 C15 -2.18(19) . 2
Na2 Na2 O15 C15 119.77(15) 2 2
P1 Na2 O15 C15 -105.39(15) . 2
O12 Na2 O15 Na2 41.16(4) . 2
O12 Na2 O15 Na2 -40.17(3) 2 2
C81 Na2 O15 Na2 -139.20(6) . 2
C71 Na2 O15 Na2 -165.54(6) . 2
C61 Na2 O15 Na2 164.54(5) . 2
C11 Na2 O15 Na2 138.08(6) . 2
C91 Na2 O15 Na2 -121.95(9) . 2
P1 Na2 O15 Na2 134.84(7) . 2
C15 O15 C15 C25 8.68(16) 2 .
Na2 O15 C15 C25 145.12(18) 2 .
Na2 O15 C15 C25 -123.1(2) . .
O15 C15 C25 C25 -24.1(4) . 2

loop_
_platon_squeeze_void_nr
_platon_squeeze_void_average_x
_platon_squeeze_void_average_y
_platon_squeeze_void_average_z
_platon_squeeze_void_volume
_platon_squeeze_void_count_electrons
_platon_squeeze_void_content
1 0.500 -0.000 0.500 182 37 ' '
2 0.500 -0.000 1.000 182 37 ' '
3 -0.000 0.500 0.000 182 37 ' '
4 -0.000 0.500 0.500 182 37 ' '
